data_2008554
loop_
_publ_author_name
'Nakagawa, Hiroo'
'Kani, Yoshiyuki'
'Tsuchimoto, Masanobu'
'Ohba, Shigeru'
'Hideaki, Matsushima'
'Tokii, Tadashi'

_publ_section_title
;
 A monomeric and a dimeric copper(II) trigonelline adduct with
 chloride, and a dimeric copper(II) 1-methyl-2-pyrrolecarboxylate
 adduct with 3-methylpyridine
;
_journal_issue 6
_journal_name_full 'Acta Crystallographica Section C'
_journal_page_first 882
_journal_page_last 886
_journal_paper_doi 10.1107/S0108270199001985
_journal_volume 55
_journal_year 1999
_chemical_formula_iupac '[Cu2 Cl2 (C7 H7 N O2)4] Cl2, 8H2 O'
_chemical_formula_moiety 'C28 H28 Cl2 Cu2 N4 O8 2+, 2Cl 1-, 8H2 O'
_chemical_formula_structural
;
(Cu2 (C7 H7 N O2)4 Cl2) 2Cl 8(H2 O)
;
_chemical_formula_sum 'C28 H44 Cl4 Cu2 N4 O16'
_chemical_formula_weight 961.58
_chemical_name_systematic
;
Tetrakis(\m-trigonelline-O,O')-dichlorocopper(II) dichloride octahydrate
;
_space_group_IT_number 2
_symmetry_cell_setting triclinic
_symmetry_space_group_name_Hall '-P 1'
_symmetry_space_group_name_H-M 'P -1'
_atom_type_scat_source IntTabIV
_cell_angle_alpha 99.400(10)
_cell_angle_beta 109.290(10)
_cell_angle_gamma 75.570(10)
_cell_formula_units_Z 1
_cell_length_a 10.156(2)
_cell_length_b 13.883(2)
_cell_length_c 7.7930(10)
_cell_measurement_reflns_used 25
_cell_measurement_temperature 299
_cell_measurement_theta_max 15
_cell_measurement_theta_min 10
_cell_volume 1000.4(3)
_computing_cell_refinement 'AFC/MSC Diffractometer Control System'
_computing_data_collection 'AFC/MSC Diffractometer Control System (Rigaku Corporation, 1993)'
_computing_data_reduction 'local programs'
_computing_molecular_graphics CRYSTAN-GM
_computing_publication_material CRYSTAN-GM
_computing_structure_refinement CRYSTAN-GM
_computing_structure_solution 'CRYSTAN-GM (Edwards et al., 1996)'
_diffrn_measurement_device_type 'Rigaku AFC-5'
_diffrn_measurement_method \q-2\q
_diffrn_radiation_type MoK\a
_diffrn_radiation_wavelength 0.71073
_diffrn_reflns_av_R_equivalents 0.021
_diffrn_reflns_limit_h_max 13
_diffrn_reflns_limit_h_min 0
_diffrn_reflns_limit_k_max 18
_diffrn_reflns_limit_k_min -18
_diffrn_reflns_limit_l_max 10
_diffrn_reflns_limit_l_min -10
_diffrn_reflns_number 4848
_diffrn_reflns_theta_max 27.5
_diffrn_standards_decay_% 22.6
_diffrn_standards_interval_count 100
_diffrn_standards_number 3
_exptl_absorpt_coefficient_mu 1.401
_exptl_absorpt_correction_T_max 0.872
_exptl_absorpt_correction_T_min 0.705
_exptl_absorpt_correction_type integration
_exptl_absorpt_process_details '(Coppens et al., 1965)'
_exptl_crystal_colour blue
_exptl_crystal_density_diffrn 1.596
_exptl_crystal_density_method 'not measured'
_exptl_crystal_description plate-like
_exptl_crystal_F_000 494
_exptl_crystal_size_max 0.50
_exptl_crystal_size_mid 0.25
_exptl_crystal_size_min 0.10
_refine_diff_density_max 0.64
_refine_diff_density_min -0.99
_refine_ls_extinction_method None
_refine_ls_goodness_of_fit_obs 1.48
_refine_ls_hydrogen_treatment constr
_refine_ls_number_parameters 244
_refine_ls_number_reflns 3714
_refine_ls_R_factor_obs .043
_refine_ls_shift/esd_max 0.02
_refine_ls_shift/esd_mean 0.0074
_refine_ls_structure_factor_coef F
_refine_ls_weighting_details 'w = 1/[\s^2^(F) + 0.000225F^2^]'
_refine_ls_weighting_scheme calc
_refine_ls_wR_factor_obs .043
_reflns_number_observed 3714
_reflns_number_total 4586
_reflns_threshold_expression |F~o~|>3\s(|F~o~|)
_cod_data_source_file da1057.cif
_cod_data_source_block II
_cod_depositor_comments
;
The following automatic conversions were performed:
'_symmetry_cell_setting' value 'Triclinic' changed to 'triclinic'
according to '/home/saulius/struct/CIF-dictionaries/cif_core.dic'
dictionary named 'cif_core.dic' version 2.4.1 from 2010-06-29.

Automatic conversion script
Id: cif_fix_enum 1527 2010-12-29 10:47:43Z saulius 

The following automatic conversions were performed:

'_atom_site_thermal_displace_type' tag value 'Uij' was replaced with
'Uani' value 27 times.

Automatic conversion script
Id: cif_fix_values 1646 2011-03-28 12:23:43Z adriana 
;
_cod_original_cell_volume 1000.5(2)
_cod_database_code 2008554

loop_
_symmetry_equiv_pos_as_xyz
+x,+y,+z
-x,-y,-z

loop_
_atom_site_aniso_label
_atom_site_aniso_U_11
_atom_site_aniso_U_22
_atom_site_aniso_U_33
_atom_site_aniso_U_12
_atom_site_aniso_U_13
_atom_site_aniso_U_23
Cu1 .01740(10) .03050(10) .01720(10) -.00660(10) .00320(10) .00220(10)
Cl2 .0303(3) .0502(4) .0370(3) -.0077(3) .0190(3) -.0015(3)
Cl3 .1410(10) .0700(10) .0850(10) -.0120(10) .0240(10) .0200(10)
O4 .0347(9) .0372(9) .0329(8) -.0047(7) .0105(7) .0110(7)
O5 .0302(8) .0351(9) .0325(8) -.0034(7) .0078(7) .0117(7)
O6 .0273(8) .0460(10) .0203(7) -.0148(7) .0045(6) -.0030(7)
O7 .0223(8) .0442(10) .0245(7) -.0112(7) .0028(6) -.0039(7)
O8 .112(2) .107(2) .148(3) -.031(2) .050(2) .006(2)
O9 .175(3) .107(3) .126(3) .019(2) .077(3) .042(2)
O10 .113(2) .077(2) .101(2) -.021(2) -.004(2) -.012(2)
O11 .097(2) .202(4) .126(3) -.004(2) .009(2) -.009(3)
N12 .0530(10) .0380(10) .0360(10) -.0110(10) .0110(10) .0090(10)
N13 .0280(10) .0350(10) .0180(10) -.0130(10) .0020(10) .0020(10)
C14 .0280(10) .0310(10) .0220(10) -.0130(10) -.0010(10) .0020(10)
C15 .0320(10) .0310(10) .0290(10) -.0110(10) .0040(10) .0060(10)
C16 .056(2) .042(2) .0390(10) -.0060(10) .0190(10) .0060(10)
C17 .080(2) .039(2) .055(2) .002(2) .028(2) .0080(10)
C18 .071(2) .034(2) .051(2) -.0050(10) .0140(10) .0140(10)
C19 .088(2) .068(2) .043(2) -.010(2) .030(2) .0170(10)
C20 .0350(10) .0330(10) .0350(10) -.0080(10) .0040(10) .0080(10)
C21 .0240(10) .0290(10) .0210(10) -.0100(10) .0020(10) .0050(10)
C22 .0220(10) .0270(10) .0220(10) -.0070(10) .0020(10) .0030(10)
C23 .0270(10) .0390(10) .0250(10) -.0110(10) .0060(10) .0040(10)
C24 .0240(10) .0440(10) .0320(10) -.0150(10) .0070(10) .0010(10)
C25 .0250(10) .0380(10) .0280(10) -.0130(10) .0010(10) .0010(10)
C26 .050(2) .074(2) .0180(10) -.0260(10) .0100(10) -.0010(10)
C27 .0230(10) .0330(10) .0240(10) -.0090(10) .0030(10) .0050(10)

loop_
_atom_site_label
_atom_site_fract_x
_atom_site_fract_y
_atom_site_fract_z
_atom_site_U_iso_or_equiv
_atom_site_thermal_displace_type
_atom_site_occupancy
Cu1 1.09933(3) .46524(2) .90592(3) .02200(10) Uani 1.000
Cl2 1.27978(6) .40018(5) .75449(8) .0404(2) Uani 1.000
Cl3 .78790(10) .12628(8) .33740(10) .1024(6) Uani 1.000
O4 .8605(2) .65110(10) .9511(2) .0344(6) Uani 1.000
O5 1.0214(2) .59580(10) .7995(2) .0320(6) Uani 1.000
O6 .7801(2) .46950(10) .8719(2) .0323(6) Uani 1.000
O7 .9402(2) .41480(10) .7180(2) .0323(6) Uani 1.000
O8 .5049(3) .0994(2) .0386(5) .125(2) Uani 1.000
O9 .7385(4) .1766(2) .7204(4) .138(2) Uani 1.000
O10 .4719(3) .1786(2) .7306(4) .1090(10) Uani 1.000
O11 .9183(3) .0924(3) 1.0188(5) .158(2) Uani 1.000
N12 .8496(2) .8383(2) .4948(3) .0421(9) Uani 1.000
N13 .6196(2) .36000(10) .2518(2) .0272(7) Uani 1.000
C14 .9207(2) .6587(2) .8383(3) .0276(8) Uani 1.000
C15 .8630(2) .7510(2) .7386(3) .0304(8) Uani 1.000
C16 .7727(3) .8324(2) .7959(3) .0470(10) Uani 1.000
C17 .7245(3) .9177(2) .7038(4) .0610(10) Uani 1.000
C18 .7657(3) .9190(2) .5534(4) .0530(10) Uani 1.000
C19 .8867(4) .8394(2) .3265(4) .0650(10) Uani 1.000
C20 .8990(3) .7550(2) .5837(3) .0351(9) Uani 1.000
C21 .8176(2) .4296(2) .7345(3) .0246(8) Uani 1.000
C22 .7031(2) .3982(2) .5714(3) .0244(7) Uani 1.000
C23 .5759(2) .3851(2) .5850(3) .0301(8) Uani 1.000
C24 .4737(2) .3575(2) .4299(3) .0338(9) Uani 1.000
C25 .4966(2) .3457(2) .2638(3) .0313(8) Uani 1.000
C26 .6459(3) .3454(2) .0733(3) .0470(10) Uani 1.000
C27 .7223(2) .3848(2) .4014(3) .0267(8) Uani 1.000
H8A .58643 .10617 .14130 .20 Uiso 1.000
H8B .50243 .12747 -.06680 .20 Uiso .500
H8C .52943 .02787 .03500 .20 Uiso .500
H9A .74201 .14891 .60085 .20 Uiso 1.000
H9B .64971 .16001 .71485 .20 Uiso 1.000
H10A .41679 .24549 .71053 .20 Uiso 1.000
H10B .39909 .14719 .64283 .20 Uiso 1.000
H11A .87520 .13704 .92397 .20 Uiso 1.000
H11B .88140 .07664 1.10717 .20 Uiso .500
H11C 1.00170 .03984 1.02867 .20 Uiso .500
H16 .74389 .82952 .90019 .10 Uiso 1.000
H17 .66317 .97499 .74428 .10 Uiso 1.000
H18 .73426 .97812 .48929 .10 Uiso 1.000
H19A .94657 .78156 .28497 .10 Uiso 1.000
H19B .93327 .89416 .34577 .10 Uiso 1.000
H19C .79847 .85206 .22957 .10 Uiso 1.000
H20 .95916 .69819 .53997 .10 Uiso 1.000
H23 .55971 .39479 .70181 .10 Uiso 1.000
H24 .38625 .34691 .43854 .10 Uiso 1.000
H25 .42543 .32702 .15547 .10 Uiso 1.000
H26A .73362 .35579 .06535 .10 Uiso 1.000
H26B .56982 .38989 -.00455 .10 Uiso 1.000
H26C .64012 .27779 .02575 .10 Uiso 1.000
H27 .80979 .39339 .38980 .10 Uiso 1.000

loop_
_geom_angle_atom_site_label_1
_geom_angle_atom_site_label_2
_geom_angle_atom_site_label_3
_geom_angle_site_symmetry_1
_geom_angle_site_symmetry_3
_geom_angle
_geom_angle_publ_flag
Cl2 Cu1 O4 . 2_767 97.20(10) yes
Cl2 Cu1 O5 . . 98.20(10) yes
Cl2 Cu1 O6 . 2_767 97.40(10) yes
Cl2 Cu1 O7 . . 97.90(10) yes
O4 Cu1 O5 2_767 . 164.60(10) yes
O4 Cu1 O6 2_767 2_767 87.50(10) yes
O4 Cu1 O7 2_767 . 90.70(10) yes
O5 Cu1 O6 . 2_767 89.90(10) yes
O5 Cu1 O7 . . 87.90(10) yes
O6 Cu1 O7 2_767 . 164.70(10) yes
Cu1 O4 C14 2_767 . 126.7(2) yes
Cu1 O5 C14 . . 122.4(2) yes
Cu1 O6 C21 2_767 . 125.3(2) yes
Cu1 O7 C21 . . 122.8(2) yes
C18 N12 C19 . . 119.8(3) no
C18 N12 C20 . . 121.4(3) no
C19 N12 C20 . . 118.8(3) no
C25 N13 C26 . . 120.1(2) no
C25 N13 C27 . . 121.2(2) no
C26 N13 C27 . . 118.6(2) no
O4 C14 O5 . . 126.2(2) yes
O4 C14 C15 . . 116.1(2) no
O5 C14 C15 . . 117.7(2) no
C14 C15 C16 . . 121.5(2) no
C14 C15 C20 . . 119.6(2) no
C16 C15 C20 . . 118.8(3) no
C15 C16 C17 . . 120.1(3) no
C16 C17 C18 . . 118.9(3) no
N12 C18 C17 . . 120.6(3) no
N12 C20 C15 . . 120.1(3) no
O6 C21 O7 . . 126.8(2) yes
O6 C21 C22 . . 116.4(2) no
O7 C21 C22 . . 116.7(2) no
C21 C22 C23 . . 122.1(2) no
C21 C22 C27 . . 119.3(2) no
C23 C22 C27 . . 118.6(2) no
C22 C23 C24 . . 119.6(2) no
C23 C24 C25 . . 119.9(2) no
N13 C25 C24 . . 120.0(2) no
N13 C27 C22 . . 120.7(2) no
H8A O8 H8B . . 113.8 no
H8A O8 H8C . . 92.3 no
H8B O8 H8C . . 116.2 no
H9A O9 H9B . . 98.2 no
H10A O10 H10B . . 94.1 no
H11A O11 H11B . . 130.8 no
H11A O11 H11C . . 126.4 no
H11B O11 H11C . . 101.3 no
C15 C16 H16 . . 119.6 no
C17 C16 H16 . . 120.3 no
C16 C17 H17 . . 120.6 no
C18 C17 H17 . . 120.5 no
N12 C18 H18 . . 119.6 no
C17 C18 H18 . . 119.8 no
N12 C19 H19A . . 119.5 no
N12 C19 H19B . . 106.9 no
N12 C19 H19C . . 106.9 no
H19A C19 H19B . . 107.1 no
H19A C19 H19C . . 107.0 no
H19B C19 H19C . . 109.0 no
N12 C20 H20 . . 120.2 no
C15 C20 H20 . . 119.8 no
C22 C23 H23 . . 120.1 no
C24 C23 H23 . . 120.4 no
C23 C24 H24 . . 120.1 no
C25 C24 H24 . . 120.0 no
N13 C25 H25 . . 119.8 no
C24 C25 H25 . . 120.2 no
N13 C26 H26A . . 119.8 no
N13 C26 H26B . . 106.9 no
N13 C26 H26C . . 106.9 no
H26A C26 H26B . . 107.0 no
H26A C26 H26C . . 107.0 no
H26B C26 H26C . . 109.0 no
N13 C27 H27 . . 119.7 no
C22 C27 H27 . . 119.6 no

loop_
_geom_bond_atom_site_label_1
_geom_bond_atom_site_label_2
_geom_bond_site_symmetry_1
_geom_bond_site_symmetry_2
_geom_bond_distance
_geom_bond_publ_flag
Cu1 Cu1 . 2_767 2.7700(10) yes
Cu1 Cl2 . . 2.4130(10) yes
Cu1 O4 . 2_767 1.994(2) yes
Cu1 O5 . . 1.985(2) yes
Cu1 O6 . 2_767 1.989(2) yes
Cu1 O7 . . 1.978(2) yes
O4 C14 . . 1.255(3) yes
O5 C14 . . 1.255(3) yes
O6 C21 . . 1.253(3) yes
O7 C21 . . 1.256(3) yes
N12 C18 . . 1.343(4) no
N12 C19 . . 1.483(4) no
N12 C20 . . 1.347(4) no
N13 C25 . . 1.347(3) no
N13 C26 . . 1.475(3) no
N13 C27 . . 1.345(3) no
C14 C15 . . 1.497(3) no
C15 C16 . . 1.381(4) no
C15 C20 . . 1.384(3) no
C16 C17 . . 1.383(4) no
C17 C18 . . 1.372(4) no
C21 C22 . . 1.501(3) no
C22 C23 . . 1.388(3) no
C22 C27 . . 1.378(3) no
C23 C24 . . 1.380(4) no
C24 C25 . . 1.367(3) no
O8 H8A . . .955 no
O8 H8B . . .956 no
O8 H8C . . .959 no
O9 H9A . . .957 no
O9 H9B . . .971 no
O10 H10A . . .965 no
O10 H10B . . .966 no
O11 H11A . . .960 no
O11 H11B . . .961 no
O11 H11C . . .961 no
C16 H16 . . .960 no
C17 H17 . . .960 no
C18 H18 . . .961 no
C19 H19A . . .959 no
C19 H19B . . .959 no
C19 H19C . . .960 no
C20 H20 . . .960 no
C23 H23 . . .960 no
C24 H24 . . .960 no
C25 H25 . . .960 no
C26 H26A . . .960 no
C26 H26B . . .960 no
C26 H26C . . .960 no
C27 H27 . . .960 no

loop_
_geom_hbond_atom_site_label_D
_geom_hbond_atom_site_label_H
_geom_hbond_atom_site_label_A
_geom_hbond_site_symmetry_A
_geom_hbond_distance_DH
_geom_hbond_distance_HA
_geom_hbond_distance_DA
_geom_hbond_angle_DHA
O8 H8A Cl3 . 0.955 2.163 3.107(4) 169
O8 H8B O10 1_554 0.956 1.739 2.689(5) 172
O8 H8C O8 2_655 0.959 1.848 2.746(5) 155
O9 H9A Cl3 . 0.957 2.209 3.128(4) 161
O9 H9B O10 . 0.971 1.802 2.728(5) 158
O10 H10A Cl2 1_455 0.965 2.291 3.220(3) 161
O10 H10B N12 2_666 0.966 2.366 3.203(4) 145
O11 H11A O9 . 0.960 1.787 2.669(5) 151
O11 H11B Cl3 1_556 0.961 2.234 3.102(4) 150
O11 H11C O11 2_757 0.961 1.844 2.716(6) 150
